data_4001271
loop_
_publ_author_name
'Jayasundera, Anil C. A.'
'Finch, Adrian A.'
'Wormald, Philip'
'Lightfoot, Philip'

_publ_section_title
;
 Solvothermal Synthesis and Luminescent Properties of Two Organically
 Templated Chain-Structure Fluorides, [C4H14N2][MF5] (M = In, Sc)
;
_journal_issue 21
_journal_name_full 'Chemistry of Materials'
_journal_page_first 6810
_journal_paper_doi 10.1021/cm802049d
_journal_volume 20
_journal_year 2008
_chemical_formula_moiety 'C4 H14 N2 Sc F5'
_chemical_formula_sum 'C4 H14 F5 N2 Sc'
_chemical_formula_weight 230.13
_chemical_name_systematic
;
 ?
;
_space_group_IT_number 72
_symmetry_cell_setting orthorhombic
_symmetry_space_group_name_Hall '-I 2 2c'
_symmetry_space_group_name_H-M 'I b a m'
_atom_sites_solution_hydrogens geom
_atom_sites_solution_primary direct
_atom_sites_solution_secondary difmap
_audit_creation_method SHELXL-97
_cell_angle_alpha 90.00
_cell_angle_beta 90.00
_cell_angle_gamma 90.00
_cell_formula_units_Z 4
_cell_length_a 9.353(3)
_cell_length_b 11.4330(10)
_cell_length_c 8.226(4)
_cell_measurement_reflns_used 256
_cell_measurement_temperature 93(2)
_cell_measurement_theta_max 28.01
_cell_measurement_theta_min 2.84
_cell_volume 879.6(5)
_computing_cell_refinement 'Crystalclear (Rigaku Corp., 2004)'
_computing_data_collection 'Crystalclear (Rigaku Corp., 2004)'
_computing_data_reduction 'Crystalclear (Rigaku Corp., 2004)'
_computing_molecular_graphics 'Bruker SHELXTL'
_computing_publication_material 'Bruker SHELXTL'
_computing_structure_refinement 'SHELXL-97 (Sheldrick, 1997)'
_computing_structure_solution 'SHELXS-97 (Sheldrick, 1997)'
_diffrn_ambient_temperature 93(2)
_diffrn_detector_area_resol_mean 7.315
_diffrn_measured_fraction_theta_full 0.857
_diffrn_measured_fraction_theta_max 0.857
_diffrn_measurement_device_type 'CCD Area Detector'
_diffrn_measurement_method dtprofit.ref
_diffrn_radiation_monochromator 'Confocal Optics'
_diffrn_radiation_source 'Rotating Anode'
_diffrn_radiation_type MoK\a
_diffrn_radiation_wavelength 0.71073
_diffrn_reflns_av_R_equivalents 0.0313
_diffrn_reflns_av_sigmaI/netI 0.0206
_diffrn_reflns_limit_h_max 10
_diffrn_reflns_limit_h_min -10
_diffrn_reflns_limit_k_max 13
_diffrn_reflns_limit_k_min -9
_diffrn_reflns_limit_l_max 7
_diffrn_reflns_limit_l_min -9
_diffrn_reflns_number 2280
_diffrn_reflns_theta_full 27.15
_diffrn_reflns_theta_max 27.15
_diffrn_reflns_theta_min 4.36
_exptl_absorpt_coefficient_mu 0.869
_exptl_absorpt_correction_T_max 1.0000
_exptl_absorpt_correction_T_min 0.3207
_exptl_absorpt_correction_type multi-scan
_exptl_crystal_colour colorless
_exptl_crystal_density_diffrn 1.738
_exptl_crystal_density_meas ?
_exptl_crystal_density_method 'not measured'
_exptl_crystal_description prism
_exptl_crystal_F_000 472
_exptl_crystal_size_max 0.20
_exptl_crystal_size_mid 0.15
_exptl_crystal_size_min 0.10
_refine_diff_density_max 0.931
_refine_diff_density_min -1.040
_refine_diff_density_rms 0.360
_refine_ls_extinction_method none
_refine_ls_goodness_of_fit_ref 1.906
_refine_ls_hydrogen_treatment constr
_refine_ls_matrix_type full
_refine_ls_number_parameters 35
_refine_ls_number_reflns 451
_refine_ls_number_restraints 0
_refine_ls_restrained_S_all 1.906
_refine_ls_R_factor_all 0.0571
_refine_ls_R_factor_gt 0.0415
_refine_ls_shift/su_max 0.016
_refine_ls_shift/su_mean 0.005
_refine_ls_structure_factor_coef Fsqd
_refine_ls_weighting_details 'calc w=1/[\s^2^(Fo^2^)+(0.1032P)^2^+6.8679P] where P=(Fo^2^+2Fc^2^)/3'
_refine_ls_weighting_scheme calc
_refine_ls_wR_factor_gt 0.1173
_refine_ls_wR_factor_ref 0.1656
_reflns_number_gt 421
_reflns_number_total 451
_reflns_threshold_expression >2sigma(I)
_cod_data_source_file cm802049d_si_002.cif
_cod_data_source_block 2
_cod_depositor_comments
;
The following automatic conversions were performed:

'_exptl_crystal_density_meas' value 'not measured' was changed to '?'
- the value is perceived as not measured.

Automatic conversion script
Id: cif_fix_values 3008 2015-01-20 13:52:24Z robertas 
;
_cod_original_cell_volume 879.7(5)
_cod_database_code 4001271

loop_
_symmetry_equiv_pos_as_xyz
'x, y, z'
'-x, -y, z'
'-x+1/2, y+1/2, -z'
'x+1/2, -y+1/2, -z'
'x+1/2, y+1/2, z+1/2'
'-x+1/2, -y+1/2, z+1/2'
'-x+1, y+1, -z+1/2'
'x+1, -y+1, -z+1/2'
'-x, -y, -z'
'x, y, -z'
'x-1/2, -y-1/2, z'
'-x-1/2, y-1/2, z'
'-x+1/2, -y+1/2, -z+1/2'
'x+1/2, y+1/2, -z+1/2'
'x, -y, z+1/2'
'-x, y, z+1/2'

loop_
_atom_site_label
_atom_site_type_symbol
_atom_site_fract_x
_atom_site_fract_y
_atom_site_fract_z
_atom_site_U_iso_or_equiv
_atom_site_adp_type
_atom_site_occupancy
_atom_site_symmetry_multiplicity
_atom_site_calc_flag
_atom_site_refinement_flags
Sc1 Sc 0.5000 0.0000 0.2500 0.0078(5) Uani 1 4 d S
F1 F 0.3490(2) 0.12469(19) 0.2566(2) 0.0165(7) Uani 1 1 d .
F2 F 0.5000 0.0000 0.5000 0.0155(11) Uani 1 4 d S
N1 N 0.2103(5) 0.2129(4) 0.0000 0.0125(10) Uani 1 2 d S
H11A H 0.2033 0.2906 0.0000 0.019 Uiso 1 2 calc SR
H11B H 0.2574 0.1898 -0.0883 0.019 Uiso 1 1 calc PR
C1 C 0.0648(5) 0.1607(5) 0.0000 0.0133(11) Uani 1 2 d S
H1A H 0.0129 0.1867 -0.0955 0.016 Uiso 1 1 calc PR
C2 C 0.0745(6) 0.0281(5) 0.0000 0.0146(11) Uani 1 2 d S
H2A H 0.1268 0.0025 0.0954 0.018 Uiso 1 1 calc PR

loop_
_atom_site_aniso_label
_atom_site_aniso_U_11
_atom_site_aniso_U_22
_atom_site_aniso_U_33
_atom_site_aniso_U_23
_atom_site_aniso_U_13
_atom_site_aniso_U_12
Sc1 0.0073(8) 0.0081(8) 0.0081(9) 0.000 0.000 0.000
F1 0.0170(12) 0.0173(13) 0.0151(13) -0.0022(7) -0.0020(8) 0.0085(10)
F2 0.017(2) 0.021(2) 0.008(2) 0.000 0.000 0.0002(17)
N1 0.013(2) 0.009(2) 0.015(2) 0.000 0.000 0.0011(17)
C1 0.008(2) 0.018(3) 0.014(3) 0.000 0.000 0.003(2)
C2 0.012(3) 0.014(3) 0.017(3) 0.000 0.000 0.001(2)

loop_
_atom_type_symbol
_atom_type_description
_atom_type_scat_dispersion_real
_atom_type_scat_dispersion_imag
_atom_type_scat_source
C C 0.0033 0.0016 'International Tables Vol C Tables 4.2.6.8 and 6.1.1.4'
H H 0.0000 0.0000 'International Tables Vol C Tables 4.2.6.8 and 6.1.1.4'
N N 0.0061 0.0033 'International Tables Vol C Tables 4.2.6.8 and 6.1.1.4'
F F 0.0171 0.0103 'International Tables Vol C Tables 4.2.6.8 and 6.1.1.4'
Sc Sc 0.2519 0.3716 'International Tables Vol C Tables 4.2.6.8 and 6.1.1.4'

loop_
_geom_angle_atom_site_label_1
_geom_angle_atom_site_label_2
_geom_angle_atom_site_label_3
_geom_angle
_geom_angle_site_symmetry_1
_geom_angle_site_symmetry_3
F1 Sc1 F1 176.91(11) 8_445 7_545
F1 Sc1 F1 89.53(14) 8_445 2_655
F1 Sc1 F1 90.56(14) 7_545 2_655
F1 Sc1 F1 90.56(14) 8_445 .
F1 Sc1 F1 89.53(14) 7_545 .
F1 Sc1 F1 176.91(11) 2_655 .
F1 Sc1 F2 88.45(6) 8_445 7_545
F1 Sc1 F2 88.45(6) 7_545 7_545
F1 Sc1 F2 91.55(6) 2_655 7_545
F1 Sc1 F2 91.55(6) . 7_545
F1 Sc1 F2 91.55(6) 8_445 .
F1 Sc1 F2 91.55(6) 7_545 .
F1 Sc1 F2 88.45(6) 2_655 .
F1 Sc1 F2 88.45(6) . .
F2 Sc1 F2 180.0 7_545 .
Sc1 F2 Sc1 180.0 9_656 .
C1 N1 H11A 109.5 . .
C1 N1 H11B 109.5 . .
H11A N1 H11B 109.5 . .
C1 N1 H11C 109.5 . .
H11A N1 H11C 109.5 . .
H11B N1 H11C 109.5 . .
N1 C1 C2 110.3(4) . .
N1 C1 H1A 109.6 . .
C2 C1 H1A 109.6 . .
N1 C1 H1B 109.6 . .
C2 C1 H1B 109.6 . .
H1A C1 H1B 108.1 . .
C1 C2 C2 111.4(6) . 9
C1 C2 H2A 109.4 . .
C2 C2 H2A 109.4 9 .
C1 C2 H2B 109.4 . .
C2 C2 H2B 109.4 9 .
H2A C2 H2B 108.0 . .

loop_
_geom_bond_atom_site_label_1
_geom_bond_atom_site_label_2
_geom_bond_distance
_geom_bond_site_symmetry_2
Sc1 F1 2.008(2) 8_445
Sc1 F1 2.008(2) 7_545
Sc1 F1 2.008(2) 2_655
Sc1 F1 2.008(2) .
Sc1 F2 2.0566(10) 7_545
Sc1 F2 2.0566(10) .
F2 Sc1 2.0566(10) 9_656
N1 C1 1.487(6) .
N1 H11A 0.8900 .
N1 H11B 0.8900 .
N1 H11C 0.8900 .
C1 C2 1.518(7) .
C1 H1A 0.9700 .
C1 H1B 0.9700 .
C2 C2 1.534(10) 9
C2 H2A 0.9700 .
C2 H2B 0.9700 .
